data_4112377
loop_
_publ_author_name
'Gijsbert M. Grotenbreg'
'Mattie S. M. Timmer'
'Antonio L. Llamas-Saiz'
'Martijn Verdoes'
'Gijsbert A. van der Marel'
'Mark J. van Raaij'
'Herman S. Overkleeft'
'Mark Overhand'

_publ_contact_author 'Llamas-Saiz, Antonio L.'
_publ_contact_author_email raios_x@usc.es
_publ_section_title
;
 An Unusual Reverse Turn Structure Adopted by a Furanoid Sugar Amino Acid
 Incorporated in Gramicidin S
;
_journal_name_full 'Journal of the American Chemical Society'
_journal_page_first 3444
_journal_page_last 3446
_journal_paper_doi 10.1021/ja0397254
_journal_volume 126
_journal_year 2004
_chemical_absolute_configuration rmad
_chemical_compound_source 'synthesis as described'
_chemical_formula_moiety 'C52 H85 N11 O12'
_chemical_formula_sum 'C52 H85 N11 O12'
_chemical_formula_weight 1149.64
_chemical_name_common gramsd
_chemical_name_systematic
;
 ?
;
_space_group_IT_number 168
_symmetry_cell_setting hexagonal
_symmetry_Int_Tables_number 168
_symmetry_space_group_name_Hall 'P 6'
_symmetry_space_group_name_H-M 'P 6'
_atom_sites_solution_hydrogens geom
_atom_sites_solution_primary direct
_atom_sites_solution_secondary difmap
_audit_creation_date 2003-07-03T13:00:38-00:00
_audit_creation_method 'WinGX routine CIF_UPDATE'
_cell_angle_alpha 90
_cell_angle_beta 90
_cell_angle_gamma 120
_cell_formula_units_Z 6
_cell_length_a 31.3930(4)
_cell_length_b 31.3930(4)
_cell_length_c 12.7243(2)
_cell_measurement_reflns_used 3940
_cell_measurement_temperature 100.00(10)
_cell_measurement_theta_max 50.436
_cell_measurement_theta_min 1.473
_cell_measurement_wavelength 1.54184
_cell_volume 10860.0(3)
_computing_cell_refinement 'HKL Scalepack (Otwinowski & Minor 1997)'
_computing_data_collection 'Collect (Nonius BV, 1997-2000)'
_computing_data_reduction 'HKL Denzo and Scalepack (Otwinowski & Minor 1997)'
_computing_molecular_graphics 'Ortep-3 for Windows (Farrugia, 1997)'
_computing_publication_material 'WinGX publication routines (Farrugia, 1999)'
_computing_structure_refinement 'SHELXL-97 (Sheldrick, 1997)'
_computing_structure_solution 'SIR-97 (Altomare et al., 1999)'
_diffrn_ambient_temperature 100
_diffrn_measured_fraction_theta_full 0.99
_diffrn_measured_fraction_theta_max 0.99
_diffrn_measurement_device '135mm CCD camera on \k-goniostat'
_diffrn_measurement_device_type KappaCCD2000
_diffrn_measurement_method CCD
_diffrn_orient_matrix_type 'by Nonius Collect from scalepack cell'
_diffrn_orient_matrix_UB_11 -0.00306
_diffrn_orient_matrix_UB_12 -0.0307017
_diffrn_orient_matrix_UB_13 0.0308821
_diffrn_orient_matrix_UB_21 0.0359845
_diffrn_orient_matrix_UB_22 0.0179922
_diffrn_orient_matrix_UB_23 0.0162776
_diffrn_orient_matrix_UB_31 -0.0069768
_diffrn_orient_matrix_UB_32 0.0093063
_diffrn_orient_matrix_UB_33 0.0704109
_diffrn_radiation_monochromator graphite
_diffrn_radiation_probe x-ray
_diffrn_radiation_type CuK\a
_diffrn_radiation_wavelength 1.5418
_diffrn_reflns_av_R_equivalents 0.075
_diffrn_reflns_av_unetI/netI 0.1038
_diffrn_reflns_limit_h_max 27
_diffrn_reflns_limit_h_min 0
_diffrn_reflns_limit_k_max 26
_diffrn_reflns_limit_k_min 0
_diffrn_reflns_limit_l_max 11
_diffrn_reflns_limit_l_min -12
_diffrn_reflns_number 49791
_diffrn_reflns_theta_full 50.32
_diffrn_reflns_theta_max 50.32
_diffrn_reflns_theta_min 3.47
_exptl_absorpt_coefficient_mu 0.666
_exptl_absorpt_correction_T_max 0.98
_exptl_absorpt_correction_T_min 0.911
_exptl_absorpt_correction_type multi-scan
_exptl_absorpt_process_details
;
        multi-scan from symmetry-related measurements
 Sortav (Blessing 1995)
;
_exptl_crystal_colour colourless
_exptl_crystal_density_diffrn 1.055
_exptl_crystal_description needle
_exptl_crystal_F_000 3700
_exptl_crystal_size_max 0.8
_exptl_crystal_size_mid 0.08
_exptl_crystal_size_min 0.04
_refine_diff_density_max 0.624
_refine_diff_density_min -0.549
_refine_diff_density_rms 0.108
_refine_ls_abs_structure_details 'Flack H D (1983), Acta Cryst. A39, 876-881'
_refine_ls_abs_structure_Flack 0.0(4)
_refine_ls_extinction_coef 0.0021(2)
_refine_ls_extinction_expression Fc^*^=kFc[1+0.001xFc^2^\l^3^/sin(2\q)]^-1/4^
_refine_ls_extinction_method SHELXL
_refine_ls_goodness_of_fit_ref 1.072
_refine_ls_hydrogen_treatment mixed
_refine_ls_matrix_type full
_refine_ls_number_parameters 709
_refine_ls_number_reflns 7378
_refine_ls_number_restraints 38
_refine_ls_restrained_S_all 1.101
_refine_ls_R_factor_all 0.1093
_refine_ls_R_factor_gt 0.0982
_refine_ls_shift/su_max 0.531
_refine_ls_shift/su_mean 0.013
_refine_ls_structure_factor_coef Fsqd
_refine_ls_weighting_details 'calc w=1/[\s^2^(Fo^2^)+(0.1720P)^2^+0.0000P] where P=(Fo^2^+2Fc^2^)/3'
_refine_ls_weighting_scheme calc
_refine_ls_wR_factor_gt 0.2423
_refine_ls_wR_factor_ref 0.2590
_reflns_number_gt 6060
_reflns_number_total 7378
_reflns_threshold_expression >2sigma(I)
_cod_data_source_file ja0397254si20031121_045424.cif
_cod_data_source_block gsd17e21
_cod_database_code 4112377

loop_
_symmetry_equiv_pos_as_xyz
'x, y, z'
'-x, -y, z'
'-y, x-y, z'
'-x+y, -x, z'
'x-y, x, z'
'y, -x+y, z'

loop_
_atom_site_label
_atom_site_type_symbol
_atom_site_fract_x
_atom_site_fract_y
_atom_site_fract_z
_atom_site_U_iso_or_equiv
_atom_site_adp_type
_atom_site_occupancy
_atom_site_symmetry_multiplicity
_atom_site_calc_flag
_atom_site_refinement_flags
_atom_site_disorder_assembly
_atom_site_disorder_group
O1 O 0.3703(3) 0.3413(2) 0.7832(5) 0.0840(18) Uani 1 1 d . . .
C2 C 0.3620(5) 0.3075(4) 0.8695(7) 0.097(4) Uani 1 1 d . . .
H2 H 0.3592 0.3229 0.9361 0.117 Uiso 1 1 calc R . .
C3 C 0.3111(5) 0.2612(5) 0.8468(9) 0.114(4) Uani 1 1 d . . .
H3 H 0.3122 0.2302 0.8574 0.137 Uiso 1 1 calc R . .
C4 C 0.3005(4) 0.2674(5) 0.7308(9) 0.102(3) Uani 1 1 d . . .
H4 H 0.2645 0.2508 0.7152 0.123 Uiso 1 1 calc R . .
C5 C 0.3259(4) 0.3239(4) 0.7220(8) 0.094(3) Uani 1 1 d . . .
H5 H 0.3045 0.3357 0.7539 0.113 Uiso 1 1 calc R . .
O6 O 0.2764(5) 0.2630(7) 0.9131(9) 0.219(7) Uani 1 1 d D . .
H6 H 0.238(3) 0.241(7) 0.911(17) 0.328 Uiso 1 1 d D . .
O7 O 0.3251(2) 0.2492(2) 0.6677(6) 0.0842(18) Uani 1 1 d . . .
H7 H 0.3072 0.2335 0.6165 0.126 Uiso 1 1 calc R . .
C8 C 0.3382(4) 0.3418(3) 0.6107(7) 0.070(2) Uani 1 1 d . . .
O9 O 0.3072(3) 0.3435(3) 0.5544(6) 0.103(2) Uani 1 1 d . . .
N11 N 0.3824(3) 0.3533(2) 0.5755(5) 0.0605(17) Uani 1 1 d . . .
H11 H 0.4035 0.3537 0.6215 0.073 Uiso 1 1 calc R . .
C12 C 0.3987(3) 0.3652(2) 0.4690(6) 0.0564(19) Uani 1 1 d D B .
H12 H 0.3754 0.3728 0.4308 0.068 Uiso 1 1 calc R . .
C13 C 0.4521(3) 0.4107(3) 0.4581(7) 0.074(2) Uiso 1 1 d D . .
H13A H 0.4714 0.399 0.4994 0.089 Uiso 0.5 1 calc PR A 1
H13B H 0.4471 0.437 0.4899 0.089 Uiso 0.5 1 d PR A 2
C14A C 0.4757(6) 0.4170(7) 0.3461(11) 0.064(5) Uiso 0.5 1 d PD B 1
H14A H 0.5098 0.4442 0.3476 0.096 Uiso 0.5 1 calc PR B 1
H14B H 0.4569 0.4242 0.2946 0.096 Uiso 0.5 1 calc PR B 1
H14C H 0.4752 0.3866 0.3262 0.096 Uiso 0.5 1 calc PR B 1
C15A C 0.4634(6) 0.4549(5) 0.5151(14) 0.077(5) Uiso 0.5 1 d PD B 1
H15A H 0.448 0.4461 0.5848 0.115 Uiso 0.5 1 calc PR B 1
H15B H 0.4506 0.4732 0.4764 0.115 Uiso 0.5 1 calc PR B 1
H15C H 0.4991 0.4755 0.5229 0.115 Uiso 0.5 1 calc PR B 1
C14B C 0.4852(6) 0.4126(6) 0.5153(12) 0.063(4) Uiso 0.5 1 d PD B 2
H14D H 0.4987 0.3935 0.4833 0.095 Uiso 0.5 1 calc PR B 2
H14E H 0.4716 0.3989 0.5846 0.095 Uiso 0.5 1 calc PR B 2
H14F H 0.5114 0.447 0.5231 0.095 Uiso 0.5 1 calc PR B 2
C15B C 0.4598(6) 0.4253(6) 0.3507(11) 0.053(4) Uiso 0.5 1 d PD B 2
H15D H 0.4907 0.4566 0.3438 0.079 Uiso 0.5 1 calc PR B 2
H15E H 0.4325 0.4292 0.3256 0.079 Uiso 0.5 1 calc PR B 2
H15F H 0.4617 0.4001 0.3087 0.079 Uiso 0.5 1 calc PR B 2
C16 C 0.3971(2) 0.3206(2) 0.4167(6) 0.0471(18) Uani 1 1 d . . .
C17 C 0.4199(3) 0.2890(3) 0.1931(6) 0.056(2) Uani 1 1 d . B .
O18 O 0.41748(19) 0.29985(17) 0.4587(4) 0.0634(14) Uani 1 1 d . B .
N21 N 0.3739(2) 0.30653(18) 0.3248(5) 0.0461(14) Uani 1 1 d . B .
H21 H 0.359 0.3219 0.3001 0.055 Uiso 1 1 calc R . .
C22 C 0.3723(3) 0.2663(3) 0.2634(6) 0.0563(19) Uani 1 1 d . . .
H22 H 0.372 0.241 0.3117 0.068 Uiso 1 1 calc R B .
C23 C 0.3273(3) 0.2430(3) 0.1932(7) 0.079(3) Uani 1 1 d D B .
H23A H 0.2976 0.2308 0.2378 0.095 Uiso 1 1 calc R . .
H23B H 0.3283 0.2686 0.1462 0.095 Uiso 1 1 calc R . .
C24 C 0.3224(4) 0.2014(4) 0.1274(8) 0.102(3) Uiso 1 1 d D . .
H24A H 0.2948 0.1919 0.0779 0.122 Uiso 0.6 1 calc PR B 1
H24B H 0.3528 0.2135 0.085 0.122 Uiso 0.6 1 calc PR B 1
H24C H 0.3381 0.1858 0.1669 0.122 Uiso 0.4 1 d PR B 2
H24D H 0.3417 0.215 0.0621 0.122 Uiso 0.4 1 d PR B 2
C25A C 0.3143(7) 0.1581(5) 0.1832(13) 0.096(5) Uiso 0.6 1 d PD B 1
H25A H 0.281 0.1425 0.2148 0.116 Uiso 0.6 1 calc PR B 1
H25B H 0.3383 0.1685 0.2417 0.116 Uiso 0.6 1 calc PR B 1
N26A N 0.3184(15) 0.1189(12) 0.118(3) 0.32(2) Uiso 0.6 1 d PD B 1
H26A H 0.3254 0.1236 0.051 0.38 Uiso 0.6 1 calc PR B 1
H26B H 0.3137 0.0917 0.1488 0.38 Uiso 0.6 1 calc PR B 1
C25B C 0.2719(9) 0.1642(10) 0.101(3) 0.156(13) Uiso 0.4 1 d PD B 2
H25E H 0.2561 0.1808 0.0656 0.187 Uiso 0.4 1 calc PR B 2
H25F H 0.2538 0.1501 0.1675 0.187 Uiso 0.4 1 calc PR B 2
N26B N 0.2656(16) 0.1217(14) 0.031(4) 0.27(2) Uiso 0.4 1 d PD B 2
H26C H 0.2917 0.1207 0.0092 0.324 Uiso 0.4 1 calc PR B 2
H26D H 0.236 0.0983 0.0131 0.324 Uiso 0.4 1 calc PR B 2
O28 O 0.4291(2) 0.3246(2) 0.1343(4) 0.0687(15) Uani 1 1 d . . .
N31 N 0.4469(2) 0.2676(2) 0.1987(5) 0.0561(16) Uani 1 1 d . . .
H31 H 0.4383 0.2425 0.2412 0.067 Uiso 1 1 calc R B .
C32 C 0.4906(3) 0.2856(3) 0.1352(7) 0.067(2) Uani 1 1 d . B .
H32 H 0.4864 0.3014 0.0708 0.08 Uiso 1 1 calc R . .
C33 C 0.5362(3) 0.3223(3) 0.1906(9) 0.084(3) Uani 1 1 d . . .
H33A H 0.541 0.306 0.2525 0.1 Uiso 1 1 calc R B .
H33B H 0.5309 0.349 0.217 0.1 Uiso 1 1 calc R . .
C34 C 0.5837(4) 0.3456(4) 0.1257(15) 0.167(8) Uani 1 1 d D B .
H34 H 0.5899 0.3187 0.103 0.2 Uiso 1 1 calc R . .
C35 C 0.6255(5) 0.3803(5) 0.1894(18) 0.199(9) Uani 1 1 d D . .
H35A H 0.6187 0.405 0.2192 0.298 Uiso 1 1 calc R B .
H35B H 0.655 0.3965 0.1453 0.298 Uiso 1 1 calc R . .
H35C H 0.6309 0.3625 0.2465 0.298 Uiso 1 1 calc R . .
C36 C 0.5805(7) 0.3725(5) 0.0238(12) 0.177(8) Uani 1 1 d D . .
H36A H 0.5693 0.3955 0.0429 0.266 Uiso 1 1 calc R B .
H36B H 0.5573 0.3481 -0.0259 0.266 Uiso 1 1 calc R . .
H36C H 0.6131 0.3906 -0.0088 0.266 Uiso 1 1 calc R . .
C37 C 0.4942(3) 0.2403(3) 0.1016(8) 0.056(2) Uani 1 1 d . . .
O38 O 0.49375(17) 0.21177(17) 0.1717(4) 0.0529(12) Uani 1 1 d . B .
N41 N 0.4963(2) 0.2330(2) 0.0017(5) 0.0557(16) Uani 1 1 d . B .
H41 H 0.4996 0.2553 -0.0442 0.067 Uiso 1 1 calc R . .
C42 C 0.4932(3) 0.1860(2) -0.0349(6) 0.0493(18) Uani 1 1 d . . .
H42 H 0.5219 0.1841 -0.0064 0.059 Uiso 1 1 calc R B .
C43 C 0.4946(3) 0.1854(3) -0.1518(6) 0.064(2) Uani 1 1 d . B .
H43A H 0.5215 0.2174 -0.1772 0.076 Uiso 1 1 calc R . .
H43B H 0.4633 0.181 -0.1799 0.076 Uiso 1 1 calc R . .
C44 C 0.5026(4) 0.1445(3) -0.1930(6) 0.062(2) Uani 1 1 d . . .
C45 C 0.4620(3) 0.0979(4) -0.2070(7) 0.084(3) Uani 1 1 d . B .
H45 H 0.4295 0.0923 -0.1986 0.101 Uiso 1 1 calc R . .
C46 C 0.4705(5) 0.0588(4) -0.2344(9) 0.109(4) Uani 1 1 d . . .
H46 H 0.4433 0.0268 -0.2459 0.131 Uiso 1 1 calc R B .
C47 C 0.5186(6) 0.0671(4) -0.2445(11) 0.133(5) Uani 1 1 d . B .
H47 H 0.5243 0.0408 -0.2603 0.16 Uiso 1 1 calc R . .
C48 C 0.5558(4) 0.1125(4) -0.2314(9) 0.106(4) Uani 1 1 d . . .
H48 H 0.5884 0.1187 -0.2404 0.127 Uiso 1 1 calc R B .
C49 C 0.5485(3) 0.1516(3) -0.2047(6) 0.068(2) Uani 1 1 d . B .
H49 H 0.5761 0.1835 -0.1947 0.081 Uiso 1 1 calc R . .
C50 C 0.4465(3) 0.1443(3) 0.0089(6) 0.0502(18) Uani 1 1 d . B .
O51 O 0.40729(19) 0.14517(19) 0.0088(4) 0.0654(14) Uani 1 1 d . . .
N52 N 0.4485(2) 0.10633(19) 0.0510(4) 0.0455(14) Uani 1 1 d . . .
C53 C 0.4910(3) 0.0983(2) 0.0579(6) 0.0525(18) Uani 1 1 d . B .
H53A H 0.5165 0.1226 0.1057 0.063 Uiso 1 1 calc R . .
H53B H 0.5058 0.1011 -0.0123 0.063 Uiso 1 1 calc R . .
C54 C 0.4698(3) 0.0465(3) 0.1012(7) 0.069(2) Uani 1 1 d . . .
H54A H 0.4763 0.0473 0.1775 0.083 Uiso 1 1 calc R B .
H54B H 0.4843 0.0288 0.065 0.083 Uiso 1 1 calc R . .
C55 C 0.4146(3) 0.0217(2) 0.0797(7) 0.068(2) Uani 1 1 d . B .
H55A H 0.3957 -0.0054 0.1299 0.082 Uiso 1 1 calc R . .
H55B H 0.4068 0.0086 0.0071 0.082 Uiso 1 1 calc R . .
C56 C 0.4036(3) 0.0640(2) 0.0953(6) 0.057(2) Uani 1 1 d . B .
H56 H 0.374 0.0578 0.0537 0.068 Uiso 1 1 calc R . .
C57 C 0.3960(3) 0.0702(3) 0.2114(6) 0.0488(18) Uani 1 1 d . . .
O58 O 0.36592(19) 0.03423(17) 0.2614(4) 0.0632(14) Uani 1 1 d . B .
N61 N 0.4239(2) 0.11438(19) 0.2557(5) 0.0448(14) Uani 1 1 d . B .
H61 H 0.442 0.1398 0.2151 0.054 Uiso 1 1 calc R . .
C62 C 0.4251(2) 0.1218(2) 0.3694(5) 0.0434(17) Uani 1 1 d D . .
H62 H 0.407 0.0888 0.4037 0.052 Uiso 1 1 calc R B .
C63 C 0.4794(3) 0.1482(3) 0.4093(5) 0.057(2) Uani 1 1 d D B .
H63 H 0.4963 0.1824 0.3805 0.068 Uiso 1 1 calc R . .
C64 C 0.4815(3) 0.1519(3) 0.5274(7) 0.078(3) Uani 1 1 d D . .
H64A H 0.467 0.1189 0.5579 0.117 Uiso 1 1 calc R B .
H64B H 0.4631 0.1678 0.5512 0.117 Uiso 1 1 calc R . .
H64C H 0.5159 0.1716 0.5499 0.117 Uiso 1 1 calc R . .
C65 C 0.5064(3) 0.1234(3) 0.3697(7) 0.073(2) Uani 1 1 d D . .
H65A H 0.5401 0.1405 0.3969 0.11 Uiso 1 1 calc R B .
H65B H 0.5072 0.1242 0.2927 0.11 Uiso 1 1 calc R . .
H65C H 0.4896 0.0891 0.3936 0.11 Uiso 1 1 calc R . .
C66 C 0.4013(3) 0.1507(3) 0.4019(6) 0.0493(18) Uani 1 1 d . B .
O67 O 0.4109(2) 0.1897(2) 0.3574(4) 0.0685(15) Uani 1 1 d . . .
N71 N 0.3711(2) 0.1336(2) 0.4838(5) 0.0554(16) Uani 1 1 d . . .
H71 H 0.3608 0.1032 0.5043 0.066 Uiso 1 1 calc R B .
C72 C 0.3540(3) 0.1623(3) 0.5416(6) 0.062(2) Uani 1 1 d . B .
H72 H 0.3508 0.1853 0.4925 0.074 Uiso 1 1 calc R . .
C73 C 0.3039(3) 0.1273(3) 0.5912(7) 0.078(3) Uani 1 1 d D . .
H73A H 0.3065 0.1019 0.6324 0.093 Uiso 1 1 calc R B .
H73B H 0.2949 0.146 0.6401 0.093 Uiso 1 1 calc R . .
C74 C 0.2647(3) 0.1029(5) 0.5113(11) 0.142(5) Uani 1 1 d D B .
H74A H 0.2757 0.0879 0.457 0.17 Uiso 1 1 calc R . .
H74B H 0.2591 0.1279 0.4766 0.17 Uiso 1 1 calc R . .
C75 C 0.2174(6) 0.0638(7) 0.5578(15) 0.201(8) Uiso 1 1 d D . .
H75A H 0.2196 0.0339 0.5704 0.241 Uiso 0.6 1 calc PR B 1
H75B H 0.1904 0.0553 0.5069 0.241 Uiso 0.6 1 calc PR B 1
H75C H 0.2229 0.0387 0.5919 0.241 Uiso 0.4 1 d PR B 2
H75D H 0.2051 0.0781 0.6111 0.241 Uiso 0.4 1 d PR B 2
N76A N 0.2048(12) 0.0800(13) 0.661(3) 0.266(15) Uiso 0.6 1 d PD B 1
H76A H 0.2248 0.1095 0.6867 0.319 Uiso 0.6 1 calc PR B 1
H76B H 0.1777 0.0598 0.6953 0.319 Uiso 0.6 1 calc PR B 1
N76B N 0.1777(12) 0.0348(16) 0.475(4) 0.27(2) Uiso 0.4 1 d PD B 2
H76C H 0.1841 0.0418 0.4082 0.32 Uiso 0.4 1 calc PR B 2
H76D H 0.1486 0.011 0.4951 0.32 Uiso 0.4 1 calc PR B 2
C78 C 0.3933(3) 0.1914(3) 0.6228(6) 0.057(2) Uani 1 1 d . . .
O79 O 0.3951(2) 0.16916(19) 0.7034(4) 0.0700(15) Uani 1 1 d . B .
N81 N 0.4249(2) 0.2371(2) 0.6040(5) 0.0556(16) Uani 1 1 d . B .
H81 H 0.4205 0.2516 0.5493 0.067 Uiso 1 1 calc R . .
C82 C 0.4674(3) 0.2649(3) 0.6708(6) 0.063(2) Uani 1 1 d . . .
H82 H 0.4817 0.2433 0.686 0.076 Uiso 1 1 calc R B .
C83 C 0.5071(3) 0.3107(3) 0.6129(8) 0.081(3) Uani 1 1 d . B .
H83A H 0.4906 0.3278 0.5829 0.098 Uiso 0.6 1 calc PR C 1
H83B H 0.5304 0.3328 0.6667 0.098 Uiso 0.6 1 calc PR C 1
H83C H 0.5016 0.3041 0.5365 0.098 Uiso 0.4 1 d PR C 2
H83D H 0.5011 0.3381 0.6289 0.098 Uiso 0.4 1 d PR C 2
C84A C 0.5354(4) 0.3063(4) 0.5312(10) 0.058(3) Uiso 0.6 1 d PD B 1
H84A H 0.5115 0.2828 0.4786 0.07 Uiso 0.6 1 calc PR B 1
C85A C 0.5683(8) 0.2880(8) 0.557(2) 0.109(7) Uiso 0.6 1 d PD B 1
H85A H 0.5935 0.3107 0.6062 0.164 Uiso 0.6 1 calc PR B 1
H85B H 0.5842 0.2856 0.4927 0.164 Uiso 0.6 1 calc PR B 1
H85C H 0.5496 0.2554 0.5894 0.164 Uiso 0.6 1 calc PR B 1
C86A C 0.5688(6) 0.3559(5) 0.4705(14) 0.089(5) Uiso 0.6 1 d PD B 1
H86A H 0.5479 0.366 0.4336 0.134 Uiso 0.6 1 calc PR B 1
H86B H 0.5893 0.351 0.4196 0.134 Uiso 0.6 1 calc PR B 1
H86C H 0.5898 0.3815 0.5208 0.134 Uiso 0.6 1 calc PR B 1
C84B C 0.5511(10) 0.3257(9) 0.630(2) 0.100(8) Uiso 0.4 1 d PD B 2
H84B H 0.5585 0.3379 0.7045 0.121 Uiso 0.4 1 calc PR B 2
C85B C 0.5791(12) 0.3678(10) 0.559(3) 0.130(10) Uiso 0.4 1 d PD B 2
H85D H 0.5576 0.3798 0.5334 0.194 Uiso 0.4 1 calc PR B 2
H85E H 0.5914 0.3573 0.4995 0.194 Uiso 0.4 1 calc PR B 2
H85F H 0.6069 0.3942 0.5972 0.194 Uiso 0.4 1 calc PR B 2
C86B C 0.5738(10) 0.2913(9) 0.611(3) 0.085(8) Uiso 0.4 1 d PD B 2
H86D H 0.5577 0.2626 0.6573 0.128 Uiso 0.4 1 calc PR B 2
H86E H 0.6091 0.3096 0.626 0.128 Uiso 0.4 1 calc PR B 2
H86F H 0.5685 0.2804 0.5376 0.128 Uiso 0.4 1 calc PR B 2
C87 C 0.4575(4) 0.2808(3) 0.7740(8) 0.063(2) Uani 1 1 d . B .
O88 O 0.4874(2) 0.29247(19) 0.8451(5) 0.0760(16) Uani 1 1 d . . .
N91 N 0.4158(3) 0.2815(2) 0.7817(5) 0.0656(18) Uani 1 1 d . . .
H91 H 0.3947 0.2717 0.7293 0.079 Uiso 1 1 calc R B .
C92 C 0.4058(4) 0.2993(3) 0.8799(6) 0.082(3) Uani 1 1 d . B .
H92A H 0.4353 0.3305 0.9004 0.099 Uiso 1 1 calc R . .
H92B H 0.399 0.2749 0.9363 0.099 Uiso 1 1 calc R . .
O1W O 0.2750(3) 0.2206(3) 0.4770(7) 0.136(3) Uiso 1 1 d . . .
O2W O 0.3496(3) 0.1663(3) -0.1111(8) 0.142(3) Uiso 1 1 d . . .
O3W O 0.2779(4) 0.0277(4) 0.3449(9) 0.166(3) Uiso 1 1 d . . .
O4W O 0.2442(9) 0.1066(9) 0.873(2) 0.181(8) Uiso 0.5 1 d P D 1
O5W O 0.5029(10) 0.4129(10) 0.026(2) 0.205(10) Uiso 0.5 1 d P E 1
O6W O 0.1841(12) 0.1920(12) 0.887(3) 0.234(12) Uiso 0.5 1 d PD F 1
O7W O 0.181(2) 0.152(2) 0.092(5) 0.23(2) Uiso 0.25 1 d P G 1
O8W O 0.2675(11) 0.0327(10) 0.114(2) 0.210(10) Uiso 0.5 1 d P H 2
O9W O 0.1936(18) 0.1513(18) 0.758(4) 0.184(16) Uiso 0.25 1 d P I 2
O10W O 0.178(3) 0.116(2) 0.246(5) 0.24(3) Uiso 0.25 1 d P J 2

loop_
_atom_site_aniso_label
_atom_site_aniso_U_11
_atom_site_aniso_U_22
_atom_site_aniso_U_33
_atom_site_aniso_U_23
_atom_site_aniso_U_13
_atom_site_aniso_U_12
O1 0.139(6) 0.087(4) 0.057(4) 0.009(3) 0.015(4) 0.080(4)
C2 0.169(11) 0.121(9) 0.054(6) 0.029(6) 0.044(6) 0.112(9)
C3 0.121(9) 0.143(11) 0.099(9) 0.056(8) 0.046(8) 0.081(9)
C4 0.098(7) 0.138(10) 0.105(9) 0.042(7) 0.037(6) 0.085(8)
C5 0.130(9) 0.112(8) 0.093(8) 0.015(6) 0.022(7) 0.101(7)
O6 0.214(11) 0.41(2) 0.146(8) 0.125(11) 0.104(9) 0.239(13)
O7 0.083(4) 0.058(4) 0.115(5) 0.011(3) 0.002(4) 0.037(3)
C8 0.086(7) 0.067(5) 0.074(7) 0.013(5) 0.012(6) 0.052(5)
O9 0.092(4) 0.133(6) 0.121(6) 0.047(4) 0.013(4) 0.082(4)
N11 0.074(5) 0.057(4) 0.053(5) -0.003(3) -0.009(4) 0.034(3)
C12 0.065(5) 0.042(4) 0.057(5) 0.001(4) -0.008(4) 0.023(4)
C16 0.041(4) 0.041(4) 0.058(5) -0.001(4) 0.001(4) 0.019(4)
C17 0.074(5) 0.056(5) 0.051(5) 0.008(4) 0.008(4) 0.043(4)
O18 0.080(3) 0.057(3) 0.071(4) 0.004(3) -0.016(3) 0.047(3)
N21 0.057(3) 0.044(3) 0.048(4) -0.007(3) -0.003(3) 0.033(3)
C22 0.068(5) 0.054(4) 0.059(5) -0.008(4) -0.003(4) 0.039(4)
C23 0.076(6) 0.074(5) 0.078(6) -0.041(5) -0.010(5) 0.030(5)
O28 0.100(4) 0.075(4) 0.060(3) 0.014(3) 0.020(3) 0.065(3)
N31 0.066(4) 0.050(3) 0.073(4) 0.005(3) 0.006(4) 0.044(3)
C32 0.079(6) 0.057(5) 0.087(6) 0.007(4) 0.022(5) 0.050(5)
C33 0.077(6) 0.059(5) 0.125(8) -0.004(5) 0.017(6) 0.041(5)
C34 0.072(8) 0.062(7) 0.34(3) -0.059(12) 0.042(10) 0.012(6)
C35 0.101(10) 0.082(8) 0.36(3) -0.044(13) 0.021(14) 0.006(8)
C36 0.227(18) 0.080(9) 0.153(13) 0.040(9) 0.034(12) 0.023(10)
C37 0.059(5) 0.052(5) 0.066(7) 0.015(5) 0.007(4) 0.034(4)
O38 0.066(3) 0.051(3) 0.054(3) 0.004(3) 0.006(2) 0.037(3)
N41 0.077(4) 0.049(4) 0.051(5) 0.019(3) 0.013(3) 0.039(3)
C42 0.056(4) 0.045(4) 0.056(5) 0.015(4) 0.009(4) 0.031(4)
C43 0.067(5) 0.069(5) 0.053(5) 0.016(4) 0.003(4) 0.032(4)
C44 0.091(7) 0.063(5) 0.035(4) -0.002(4) 0.004(4) 0.042(5)
C45 0.073(6) 0.089(7) 0.052(5) -0.007(5) 0.000(4) 0.013(6)
C46 0.122(10) 0.056(6) 0.108(8) -0.018(6) 0.012(7) 0.014(6)
C47 0.142(11) 0.063(8) 0.185(13) -0.006(7) 0.089(10) 0.044(8)
C48 0.107(8) 0.069(7) 0.134(9) -0.002(6) 0.050(7) 0.039(7)
C49 0.068(6) 0.056(5) 0.069(6) 0.010(4) 0.023(4) 0.024(4)
C50 0.067(6) 0.047(5) 0.042(4) -0.001(4) -0.008(4) 0.033(4)
O51 0.057(3) 0.081(4) 0.068(4) 0.022(3) 0.007(3) 0.042(3)
N52 0.054(4) 0.037(3) 0.043(3) 0.009(3) 0.005(3) 0.021(3)
C53 0.060(5) 0.051(4) 0.058(5) 0.011(4) 0.010(4) 0.036(4)
C54 0.079(6) 0.052(5) 0.087(6) 0.015(4) 0.023(5) 0.041(5)
C55 0.089(6) 0.035(4) 0.063(5) -0.011(4) 0.012(4) 0.019(4)
C56 0.065(5) 0.046(4) 0.051(5) -0.008(4) -0.007(4) 0.023(4)
C57 0.049(4) 0.042(5) 0.052(5) 0.003(4) 0.002(4) 0.020(4)
O58 0.065(3) 0.043(3) 0.056(3) 0.005(3) 0.004(3) 0.008(3)
N61 0.051(3) 0.035(3) 0.052(4) 0.002(3) 0.001(3) 0.023(3)
C62 0.060(4) 0.037(4) 0.033(4) 0.006(3) 0.003(3) 0.024(3)
C63 0.067(5) 0.056(4) 0.045(5) 0.006(4) -0.015(4) 0.029(4)
C64 0.078(6) 0.093(6) 0.067(6) -0.010(5) -0.009(4) 0.046(5)
C65 0.082(6) 0.077(5) 0.079(6) -0.018(5) -0.016(5) 0.054(5)
C66 0.055(4) 0.039(4) 0.049(5) 0.002(4) 0.005(4) 0.020(4)
O67 0.095(4) 0.062(3) 0.073(4) 0.017(3) 0.018(3) 0.057(3)
N71 0.074(4) 0.042(3) 0.057(4) 0.001(3) 0.017(4) 0.035(3)
C72 0.075(5) 0.062(5) 0.059(5) -0.004(4) 0.000(4) 0.042(5)
C73 0.069(6) 0.083(6) 0.090(7) -0.012(5) 0.015(5) 0.044(5)
C74 0.045(6) 0.157(11) 0.174(13) -0.043(10) 0.013(7) 0.013(6)
C78 0.081(6) 0.069(6) 0.044(5) -0.005(5) -0.004(4) 0.055(5)
O79 0.101(4) 0.060(3) 0.060(4) 0.005(3) 0.002(3) 0.048(3)
N81 0.070(4) 0.038(4) 0.063(4) 0.006(3) 0.003(4) 0.030(3)
C82 0.071(5) 0.058(5) 0.067(6) 0.009(4) -0.006(5) 0.036(4)
C83 0.078(6) 0.077(6) 0.100(7) 0.022(5) -0.013(5) 0.047(5)
C87 0.093(7) 0.046(5) 0.069(6) 0.000(4) -0.008(6) 0.048(5)
O88 0.100(4) 0.061(3) 0.066(4) 0.008(3) -0.023(4) 0.039(3)
N91 0.109(6) 0.067(4) 0.038(4) 0.000(3) -0.009(3) 0.057(4)
C92 0.138(8) 0.092(6) 0.050(5) 0.010(5) 0.011(5) 0.082(6)

loop_
_atom_type_symbol
_atom_type_description
_atom_type_scat_dispersion_real
_atom_type_scat_dispersion_imag
_atom_type_scat_source
C C 0.0181 0.0091 'International Tables Vol C Tables 4.2.6.8 and 6.1.1.4'
H H 0 0 'International Tables Vol C Tables 4.2.6.8 and 6.1.1.4'
N N 0.0311 0.018 'International Tables Vol C Tables 4.2.6.8 and 6.1.1.4'
O O 0.0492 0.0322 'International Tables Vol C Tables 4.2.6.8 and 6.1.1.4'

loop_
_geom_angle_atom_site_label_1
_geom_angle_atom_site_label_2
_geom_angle_atom_site_label_3
_geom_angle
C5 O1 C2 110.1(8)
O1 C2 C92 110.0(8)
O1 C2 C3 105.4(9)
C92 C2 C3 116.7(9)
O1 C2 H2 108.2
C92 C2 H2 108.2
C3 C2 H2 108.2
O6 C3 C4 110.4(9)
O6 C3 C2 107.8(13)
C4 C3 C2 104.2(9)
O6 C3 H3 111.3
C4 C3 H3 111.4
C2 C3 H3 111.4
O7 C4 C5 110.5(8)
O7 C4 C3 107.2(8)
C5 C4 C3 101.1(10)
O7 C4 H4 112.5
C5 C4 H4 112.5
C3 C4 H4 112.5
O1 C5 C8 110.4(8)
O1 C5 C4 104.1(7)
C8 C5 C4 112.7(9)
O1 C5 H5 109.9
C8 C5 H5 109.9
C4 C5 H5 109.9
C3 O6 H6 128(10)
C4 O7 H7 109.5
O9 C8 N11 122.2(8)
O9 C8 C5 120.3(9)
N11 C8 C5 117.4(9)
C8 N11 C12 125.5(7)
C8 N11 H11 117.3
C12 N11 H11 117.3
N11 C12 C16 109.2(6)
N11 C12 C13 113.6(6)
C16 C12 C13 108.9(6)
N11 C12 H12 108.4
C16 C12 H12 108.4
C13 C12 H12 108.4
C14B C13 C15B 122.8(12)
C14B C13 C15A 82.1(11)
C15B C13 C15A 104.6(11)
C14B C13 C12 118.6(10)
C15B C13 C12 108.0(9)
C15A C13 C12 117.8(9)
C14B C13 C14A 101.2(11)
C15B C13 C14A 25.2(8)
C15A C13 C14A 117.4(11)
C12 C13 C14A 114.6(8)
C14B C13 H13A 21.1
C15B C13 H13A 125.8
C15A C13 H13A 100.8
C12 C13 H13A 100.8
C14A C13 H13A 100.8
C14B C13 H13B 101.2
C15B C13 H13B 101.2
C15A C13 H13B 21.1
C12 C13 H13B 100.3
C14A C13 H13B 121.4
H13A C13 H13B 117.7
C13 C14A H14A 109.5
C13 C14A H14B 109.5
C13 C14A H14C 109.5
C13 C15A H13B 35.1
C13 C15A H15A 109.5
H13B C15A H15A 98.4
C13 C15A H15B 109.5
H13B C15A H15B 83.1
C13 C15A H15C 109.5
H13B C15A H15C 142.4
C13 C14B H14D 109.5
C13 C14B H14E 109.5
H14D C14B H14E 109.5
C13 C14B H14F 109.5
H14D C14B H14F 109.5
H14E C14B H14F 109.5
C13 C15B H15D 109.5
C13 C15B H15E 109.5
H15D C15B H15E 109.5
C13 C15B H15F 109.5
H15D C15B H15F 109.5
H15E C15B H15F 109.5
O18 C16 N21 123.1(6)
O18 C16 C12 120.4(7)
N21 C16 C12 116.5(6)
O28 C17 N31 124.5(7)
O28 C17 C22 119.0(6)
N31 C17 C22 116.5(7)
C16 N21 C22 122.0(6)
C16 N21 H21 119
C22 N21 H21 119
N21 C22 C23 110.6(6)
N21 C22 C17 107.4(6)
C23 C22 C17 109.2(6)
N21 C22 H22 109.8
C23 C22 H22 109.9
C17 C22 H22 109.9
C24 C23 C22 114.6(7)
C24 C23 H23A 108.6
C22 C23 H23A 108.6
C24 C23 H23B 108.6
C22 C23 H23B 108.6
H23A C23 H23B 107.6
C25A C24 C25B 75.4(19)
C25A C24 C23 116.2(10)
C25B C24 C23 115.0(12)
C25A C24 H24A 108.2
C25B C24 H24A 34.6
C23 C24 H24A 108.2
C25A C24 H24B 108.2
C25B C24 H24B 129.2
C23 C24 H24B 108.2
H24A C24 H24B 107.4
C25A C24 H24C 34.7
C25B C24 H24C 109.2
C23 C24 H24C 106.9
H24A C24 H24C 138.7
H24B C24 H24C 81
C25A C24 H24D 127.1
C25B C24 H24D 109.7
C23 C24 H24D 108.7
H24A C24 H24D 81.4
H24B C24 H24D 27.7
H24C C24 H24D 107
C24 C25A N26A 116.4(17)
C24 C25A H24C 42
N26A C25A H24C 107.8
C24 C25A H25A 108.2
N26A C25A H25A 108.2
H24C C25A H25A 141.6
C24 C25A H25B 108.2
N26A C25A H25B 108.2
H24C C25A H25B 73
H25A C25A H25B 107.3
C25A N26A H26A 120
C25A N26A H26B 120
H26A N26A H26B 120
C24 C25B N26B 116(2)
C24 C25B H25E 108.2
N26B C25B H25E 108.2
C24 C25B H25F 108.2
N26B C25B H25F 108.3
H25E C25B H25F 107.3
C25B N26B H26C 120
C25B N26B H26D 120
H26C N26B H26D 120
C17 N31 C32 119.9(6)
C17 N31 H31 120.1
C32 N31 H31 120.1
N31 C32 C33 113.2(7)
N31 C32 C37 106.8(6)
C33 C32 C37 111.0(6)
N31 C32 H32 108.5
C33 C32 H32 108.5
C37 C32 H32 108.5
C32 C33 C34 116.3(10)
C32 C33 H33A 108.2
C34 C33 H33A 108.2
C32 C33 H33B 108.2
C34 C33 H33B 108.2
H33A C33 H33B 107.4
C35 C34 C33 110.7(13)
C35 C34 C36 109.3(11)
C33 C34 C36 113.1(11)
C35 C34 H34 107.8
C33 C34 H34 107.9
C36 C34 H34 107.9
C34 C35 H35A 109.4
C34 C35 H35B 109.5
H35A C35 H35B 109.5
C34 C35 H35C 109.5
H35A C35 H35C 109.5
H35B C35 H35C 109.5
C34 C36 H36A 109.5
C34 C36 H36B 109.5
H36A C36 H36B 109.5
C34 C36 H36C 109.5
H36A C36 H36C 109.5
H36B C36 H36C 109.5
O38 C37 N41 123.3(7)
O38 C37 C32 118.7(8)
N41 C37 C32 118.1(7)
C37 N41 C42 119.6(6)
C37 N41 H41 120.2
C42 N41 H41 120.2
C43 C42 C50 112.4(6)
C43 C42 N41 109.5(6)
C50 C42 N41 107.2(5)
C43 C42 H42 109.2
C50 C42 H42 109.2
N41 C42 H42 109.2
C42 C43 C44 111.9(6)
C42 C43 H43A 109.2
C44 C43 H43A 109.2
C42 C43 H43B 109.2
C44 C43 H43B 109.2
H43A C43 H43B 107.9
C49 C44 C45 120.1(8)
C49 C44 C43 120.7(8)
C45 C44 C43 118.9(8)
C44 C45 C46 118.1(9)
C44 C45 H45 121
C46 C45 H45 121
C47 C46 C45 120.7(9)
C47 C46 H46 119.6
C45 C46 H46 119.6
C48 C47 C46 118.3(10)
C48 C47 H47 120.8
C46 C47 H47 120.9
C47 C48 C49 122.2(10)
C47 C48 H48 118.9
C49 C48 H48 118.9
C44 C49 C48 120.7(8)
C44 C49 H49 119.7
C48 C49 H49 119.7
O51 C50 N52 120.5(7)
O51 C50 C42 121.7(6)
N52 C50 C42 117.8(7)
C50 N52 C53 128.5(6)
C50 N52 C56 120.4(6)
C53 N52 C56 111.1(5)
N52 C53 C54 104.7(6)
N52 C53 H53A 110.8
C54 C53 H53A 110.8
N52 C53 H53B 110.8
C54 C53 H53B 110.8
H53A C53 H53B 108.9
C53 C54 C55 105.0(6)
C53 C54 H54A 110.8
C55 C54 H54A 110.8
C53 C54 H54B 110.8
C55 C54 H54B 110.8
H54A C54 H54B 108.8
C54 C55 C56 102.9(5)
C54 C55 H55A 111.2
C56 C55 H55A 111.2
C54 C55 H55B 111.2
C56 C55 H55B 111.2
H55A C55 H55B 109.1
N52 C56 C57 113.2(6)
N52 C56 C55 101.6(6)
C57 C56 C55 110.5(6)
N52 C56 H56 110.4
C57 C56 H56 110.4
C55 C56 H56 110.4
O58 C57 N61 122.5(7)
O58 C57 C56 119.0(6)
N61 C57 C56 118.5(7)
C57 N61 C62 122.2(6)
C57 N61 H61 118.9
C62 N61 H61 118.9
N61 C62 C66 113.0(5)
N61 C62 C63 109.9(5)
C66 C62 C63 109.4(5)
N61 C62 H62 108.1
C66 C62 H62 108.1
C63 C62 H62 108.1
C65 C63 C64 111.2(6)
C65 C63 C62 111.6(6)
C64 C63 C62 111.2(6)
C65 C63 H63 107.6
C64 C63 H63 107.6
C62 C63 H63 107.6
C63 C64 H64A 109.5
C63 C64 H64B 109.5
H64A C64 H64B 109.5
C63 C64 H64C 109.5
H64A C64 H64C 109.5
H64B C64 H64C 109.5
C63 C65 H65A 109.5
C63 C65 H65B 109.5
H65A C65 H65B 109.5
C63 C65 H65C 109.5
H65A C65 H65C 109.5
H65B C65 H65C 109.5
O67 C66 N71 122.0(6)
O67 C66 C62 121.6(6)
N71 C66 C62 116.3(6)
C66 N71 C72 123.6(6)
C66 N71 H71 118.2
C72 N71 H71 118.2
N71 C72 C78 106.1(6)
N71 C72 C73 109.1(6)
C78 C72 C73 112.6(7)
N71 C72 H72 109.6
C78 C72 H72 109.6
C73 C72 H72 109.6
C74 C73 C72 112.2(8)
C74 C73 H73A 109.2
C72 C73 H73A 109.2
C74 C73 H73B 109.2
C72 C73 H73B 109.2
H73A C73 H73B 107.9
C73 C74 C75 112.4(10)
C73 C74 H74A 109.1
C75 C74 H74A 109.1
C73 C74 H74B 109.1
C75 C74 H74B 109.1
H74A C74 H74B 107.9
C74 C75 N76A 112.5(15)
C74 C75 N76B 113.3(17)
N76A C75 N76B 121(3)
C74 C75 H75A 109.1
N76A C75 H75A 109.1
N76B C75 H75A 88.1
C74 C75 H75B 109.1
N76A C75 H75B 109.1
N76B C75 H75B 20.2
H75A C75 H75B 107.8
C74 C75 H75C 109.1
N76A C75 H75C 93.7
N76B C75 H75C 103.8
H75A C75 H75C 17.6
H75B C75 H75C 122.5
C74 C75 H75D 110.6
N76A C75 H75D 16.2
N76B C75 H75D 110.8
H75A C75 H75D 123.2
H75B C75 H75D 95.6
H75C C75 H75D 109
C75 N76A H75D 25.4
C75 N76A H76A 120
H75D N76A H76A 115.3
C75 N76A H76B 120
H75D N76A H76B 118.4
H76A N76A H76B 120
C75 N76B H76C 120
C75 N76B H76D 120
H76C N76B H76D 120
O79 C78 N81 122.9(7)
O79 C78 C72 118.1(8)
N81 C78 C72 119.0(7)
C78 N81 C82 121.5(6)
C78 N81 H81 119.2
C82 N81 H81 119.2
N81 C82 C87 115.9(7)
N81 C82 C83 110.6(7)
C87 C82 C83 108.4(7)
N81 C82 H82 107.2
C87 C82 H82 107.2
C83 C82 H82 107.2
C84B C83 C84A 62.2(14)
C84B C83 C82 119.8(12)
C84A C83 C82 120.9(8)
C84B C83 H83A 130.5
C84A C83 H83A 107.1
C82 C83 H83A 107.1
C84B C83 H83B 46.6
C84A C83 H83B 107.1
C82 C83 H83B 107.1
H83A C83 H83B 106.8
C84B C83 H83C 107.6
C84A C83 H83C 46.7
C82 C83 H83C 107.5
H83A C83 H83C 69.5
H83B C83 H83C 144.6
C84B C83 H83D 107
C84A C83 H83D 129.5
C82 C83 H83D 107.3
H83A C83 H83D 39.5
H83B C83 H83D 69.1
H83C C83 H83D 107
C83 C84A C85A 118.6(14)
C83 C84A C86A 113.7(10)
C85A C84A C86A 104.4(12)
C83 C84A H83C 44.2
C85A C84A H83C 150.9
C86A C84A H83C 104.5
C83 C84A H84A 106.5
C85A C84A H84A 106.4
C86A C84A H84A 106.5
H83C C84A H84A 68
C83 C84B C85B 106(2)
C83 C84B C86B 121(2)
C85B C84B C86B 104.2(18)
C83 C84B H84B 108.4
C85B C84B H84B 108.4
C86B C84B H84B 108.4
C84B C85B H85D 109.5
C84B C85B H85E 109.5
H85D C85B H85E 109.5
C84B C85B H85F 109.4
H85D C85B H85F 109.5
H85E C85B H85F 109.5
C84B C86B H86D 109.5
C84B C86B H86E 109.5
H86D C86B H86E 109.5
C84B C86B H86F 109.5
H86D C86B H86F 109.5
H86E C86B H86F 109.5
O88 C87 N91 123.9(8)
O88 C87 C82 119.8(8)
N91 C87 C82 116.3(8)
C87 N91 C92 118.1(7)
C87 N91 H91 120.9
C92 N91 H91 120.9
N91 C92 C2 111.9(7)
N91 C92 H92A 109.2
C2 C92 H92A 109.3
N91 C92 H92B 109.2
C2 C92 H92B 109.2
H92A C92 H92B 107.9

loop_
_geom_bond_atom_site_label_1
_geom_bond_atom_site_label_2
_geom_bond_distance
O1 C5 1.443(13)
O1 C2 1.459(11)
C2 C92 1.525(14)
C2 C3 1.557(17)
C2 H2 1
C3 O6 1.402(14)
C3 C4 1.547(16)
C3 H3 1
C4 O7 1.417(12)
C4 C5 1.544(16)
C4 H4 1
C5 C8 1.501(13)
C5 H5 1
O6 H6 1.05(6)
O7 H7 0.84
C8 O9 1.231(11)
C8 N11 1.325(11)
N11 C12 1.431(10)
N11 H11 0.88
C12 C16 1.530(10)
C12 C13 1.572(10)
C12 H12 1
C13 C14B 1.246(16)
C13 C15B 1.424(17)
C13 C15A 1.445(14)
C13 C14A 1.574(15)
C13 H13A 1
C13 H13B 1
C14A H14A 0.98
C14A H14B 0.98
C14A H14C 0.98
C15A H13B 0.6261
C15A H15A 0.98
C15A H15B 0.98
C15A H15C 0.98
C14B H14D 0.98
C14B H14E 0.98
C14B H14F 0.98
C15B H15D 0.98
C15B H15E 0.98
C15B H15F 0.98
C16 O18 1.237(8)
C16 N21 1.332(9)
C17 O28 1.254(9)
C17 N31 1.318(9)
C17 C22 1.573(11)
N21 C22 1.464(9)
N21 H21 0.88
C22 C23 1.516(11)
C22 H22 1
C23 C24 1.491(11)
C23 H23A 0.99
C23 H23B 0.99
C24 C25A 1.440(16)
C24 C25B 1.464(19)
C24 H24A 0.99
C24 H24B 0.99
C24 H24C 0.99
C24 H24D 0.99
C25A N26A 1.54(3)
C25A H24C 0.8418
C25A H25A 0.99
C25A H25B 0.99
N26A H26A 0.88
N26A H26B 0.88
C25B N26B 1.53(3)
C25B H25E 0.99
C25B H25F 0.99
N26B H26C 0.88
N26B H26D 0.88
N31 C32 1.442(10)
N31 H31 0.88
C32 C33 1.492(13)
C32 C37 1.540(11)
C32 H32 1
C33 C34 1.532(16)
C33 H33A 0.99
C33 H33B 0.99
C34 C35 1.462(17)
C34 C36 1.577(18)
C34 H34 1
C35 H35A 0.98
C35 H35B 0.98
C35 H35C 0.98
C36 H36A 0.98
C36 H36B 0.98
C36 H36C 0.98
C37 O38 1.261(9)
C37 N41 1.299(10)
N41 C42 1.502(9)
N41 H41 0.88
C42 C43 1.489(11)
C42 C50 1.502(10)
C42 H42 1
C43 C44 1.519(12)
C43 H43A 0.99
C43 H43B 0.99
C44 C49 1.354(11)
C44 C45 1.389(12)
C45 C46 1.424(15)
C45 H45 0.95
C46 C47 1.404(18)
C46 H46 0.95
C47 C48 1.328(15)
C47 H47 0.95
C48 C49 1.398(12)
C48 H48 0.95
C49 H49 0.95
C50 O51 1.246(8)
C50 N52 1.335(8)
N52 C53 1.480(9)
N52 C56 1.481(9)
C53 C54 1.520(10)
C53 H53A 0.99
C53 H53B 0.99
C54 C55 1.528(11)
C54 H54A 0.99
C54 H54B 0.99
C55 C56 1.544(11)
C55 H55A 0.99
C55 H55B 0.99
C56 C57 1.524(11)
C56 H56 1
C57 O58 1.227(8)
C57 N61 1.340(9)
N61 C62 1.462(9)
N61 H61 0.88
C62 C66 1.493(10)
C62 C63 1.561(9)
C62 H62 1
C63 C65 1.497(10)
C63 C64 1.507(10)
C63 H63 1
C64 H64A 0.98
C64 H64B 0.98
C64 H64C 0.98
C65 H65A 0.98
C65 H65B 0.98
C65 H65C 0.98
C66 O67 1.241(8)
C66 N71 1.328(9)
N71 C72 1.457(9)
N71 H71 0.88
C72 C78 1.516(11)
C72 C73 1.533(11)
C72 H72 1
C73 C74 1.480(13)
C73 H73A 0.99
C73 H73B 0.99
C74 C75 1.497(17)
C74 H74A 0.99
C74 H74B 0.99
C75 N76A 1.53(3)
C75 N76B 1.53(3)
C75 H75A 0.99
C75 H75B 0.99
C75 H75C 0.99
C75 H75D 0.99
N76A H75D 0.6419
N76A H76A 0.88
N76A H76B 0.88
N76B H76C 0.88
N76B H76D 0.88
C78 O79 1.258(9)
C78 N81 1.295(10)
N81 C82 1.448(10)
N81 H81 0.88
C82 C87 1.491(12)
C82 C83 1.540(12)
C82 H82 1
C83 C84B 1.24(3)
C83 C84A 1.420(15)
C83 H83A 0.99
C83 H83B 0.99
C83 H83C 0.99
C83 H83D 0.99
C84A C85A 1.448(19)
C84A C86A 1.576(17)
C84A H83C 1.0336
C84A H84A 1
C85A H85A 0.98
C85A H85B 0.98
C85A H85C 0.98
C86A H86A 0.98
C86A H86B 0.98
C86A H86C 0.98
C84B C85B 1.48(2)
C84B C86B 1.58(2)
C84B H84B 1
C85B H85D 0.98
C85B H85E 0.98
C85B H85F 0.98
C86B H86D 0.98
C86B H86E 0.98
C86B H86F 0.98
C87 O88 1.221(10)
C87 N91 1.327(11)
N91 C92 1.464(11)
N91 H91 0.88
C92 H92A 0.99
C92 H92B 0.99

loop_
_geom_hbond_atom_site_label_D
_geom_hbond_atom_site_label_H
_geom_hbond_atom_site_label_A
_geom_hbond_site_symmetry_A
_geom_hbond_distance_DH
_geom_hbond_distance_HA
_geom_hbond_distance_DA
_geom_hbond_angle_DHA
N31 H31 O67 . 0.880 2.061 2.928(8) 168
N61 H61 O38 . 0.880 2.092 2.932(6) 159
N81 H81 O18 . 0.880 1.943 2.796(9) 163
N91 H91 O7 . 0.880 2.082 2.888(10) 152
N71 H71 O9 6_555 0.880 1.993 2.871(10) 175
N21 H21 O58 5_555 0.880 2.018 2.890(10) 170
N41 H41 O88 1_554 0.880 1.982 2.839(10) 164

loop_
_geom_torsion_atom_site_label_1
_geom_torsion_atom_site_label_2
_geom_torsion_atom_site_label_3
_geom_torsion_atom_site_label_4
_geom_torsion
C5 O1 C2 C92 137.0(8)
C5 O1 C2 C3 10.4(9)
O1 C2 C3 O6 -102.6(9)
C92 C2 C3 O6 135.0(9)
O1 C2 C3 C4 14.7(10)
C92 C2 C3 C4 -107.6(9)
O6 C3 C4 O7 -160.8(12)
C2 C3 C4 O7 83.6(11)
O6 C3 C4 C5 83.4(13)
C2 C3 C4 C5 -32.2(9)
C2 O1 C5 C8 -152.7(7)
C2 O1 C5 C4 -31.5(8)
O7 C4 C5 O1 -74.4(10)
C3 C4 C5 O1 38.8(9)
O7 C4 C5 C8 45.2(12)
C3 C4 C5 C8 158.4(9)
O1 C5 C8 O9 -159.0(8)
C4 C5 C8 O9 85.2(10)
O1 C5 C8 N11 23.8(10)
C4 C5 C8 N11 -92.0(10)
O9 C8 N11 C12 -5.1(12)
C5 C8 N11 C12 172.1(7)
C8 N11 C12 C16 -101.8(8)
C8 N11 C12 C13 136.5(7)
N11 C12 C13 C14B 46.7(12)
C16 C12 C13 C14B -75.1(12)
N11 C12 C13 C15B -167.7(10)
C16 C12 C13 C15B 70.5(11)
N11 C12 C13 C15A -49.5(12)
C16 C12 C13 C15A -171.4(10)
N11 C12 C13 C14A 166.1(10)
C16 C12 C13 C14A 44.3(12)
N11 C12 C16 O18 -52.0(8)
C13 C12 C16 O18 72.5(8)
N11 C12 C16 N21 129.2(6)
C13 C12 C16 N21 -106.3(7)
O18 C16 N21 C22 -2.6(10)
C12 C16 N21 C22 176.1(6)
C16 N21 C22 C23 154.3(7)
C16 N21 C22 C17 -86.6(8)
O28 C17 C22 N21 -54.1(9)
N31 C17 C22 N21 127.7(7)
O28 C17 C22 C23 65.9(9)
N31 C17 C22 C23 -112.2(8)
N21 C22 C23 C24 -179.9(7)
C17 C22 C23 C24 62.1(10)
C22 C23 C24 C25A 65.7(13)
C22 C23 C24 C25B 151(2)
C25B C24 C25A N26A 79(2)
C23 C24 C25A N26A -169(2)
C25A C24 C25B N26B -69(4)
C23 C24 C25B N26B 178(3)
O28 C17 N31 C32 0.7(11)
C22 C17 N31 C32 178.7(7)
C17 N31 C32 C33 93.5(9)
C17 N31 C32 C37 -143.9(7)
N31 C32 C33 C34 -176.1(8)
C37 C32 C33 C34 63.7(11)
C32 C33 C34 C35 -179.3(10)
C32 C33 C34 C36 57.7(11)
N31 C32 C37 O38 -54.9(9)
C33 C32 C37 O38 69.0(9)
N31 C32 C37 N41 123.6(8)
C33 C32 C37 N41 -112.5(9)
O38 C37 N41 C42 6.2(10)
C32 C37 N41 C42 -172.1(6)
C37 N41 C42 C43 177.9(7)
C37 N41 C42 C50 55.6(8)
C50 C42 C43 C44 -73.0(8)
N41 C42 C43 C44 167.9(6)
C42 C43 C44 C49 -86.6(9)
C42 C43 C44 C45 86.0(9)
C49 C44 C45 C46 -0.5(12)
C43 C44 C45 C46 -173.1(8)
C44 C45 C46 C47 1.4(16)
C45 C46 C47 C48 -2(2)
C46 C47 C48 C49 2(2)
C45 C44 C49 C48 0.3(13)
C43 C44 C49 C48 172.9(8)
C47 C48 C49 C44 -1.2(17)
C43 C42 C50 O51 -77.9(8)
N41 C42 C50 O51 42.6(9)
C43 C42 C50 N52 104.0(7)
N41 C42 C50 N52 -135.6(6)
O51 C50 N52 C53 179.5(7)
C42 C50 N52 C53 -2.4(10)
O51 C50 N52 C56 2.0(9)
C42 C50 N52 C56 -179.9(6)
C50 N52 C53 C54 -173.2(7)
C56 N52 C53 C54 4.5(8)
N52 C53 C54 C55 19.7(8)
C53 C54 C55 C56 -35.6(8)
C50 N52 C56 C57 -89.9(7)
C53 N52 C56 C57 92.2(7)
C50 N52 C56 C55 151.7(6)
C53 N52 C56 C55 -26.2(7)
C54 C55 C56 N52 37.1(7)
C54 C55 C56 C57 -83.2(8)
N52 C56 C57 O58 -166.2(6)
C55 C56 C57 O58 -53.1(9)
N52 C56 C57 N61 11.5(9)
C55 C56 C57 N61 124.6(7)
O58 C57 N61 C62 8.0(10)
C56 C57 N61 C62 -169.6(6)
C57 N61 C62 C66 -110.5(7)
C57 N61 C62 C63 126.9(6)
N61 C62 C63 C65 -49.8(7)
C66 C62 C63 C65 -174.4(6)
N61 C62 C63 C64 -174.5(6)
C66 C62 C63 C64 60.9(8)
N61 C62 C66 O67 -48.1(9)
C63 C62 C66 O67 74.8(8)
N61 C62 C66 N71 134.8(6)
C63 C62 C66 N71 -102.3(7)
O67 C66 N71 C72 -12.2(11)
C62 C66 N71 C72 164.9(6)
C66 N71 C72 C78 -85.4(8)
C66 N71 C72 C73 152.9(7)
N71 C72 C73 C74 -68.4(10)
C78 C72 C73 C74 174.0(9)
C72 C73 C74 C75 172.4(12)
C73 C74 C75 N76A 43(2)
C73 C74 C75 N76B -174(3)
N71 C72 C78 O79 -76.7(8)
C73 C72 C78 O79 42.7(9)
N71 C72 C78 N81 99.7(7)
C73 C72 C78 N81 -140.9(7)
O79 C78 N81 C82 5.2(10)
C72 C78 N81 C82 -171.0(6)
C78 N81 C82 C87 -75.5(8)
C78 N81 C82 C83 160.7(7)
N81 C82 C83 C84B -146.5(16)
C87 C82 C83 C84B 85.5(17)
N81 C82 C83 C84A -72.9(10)
C87 C82 C83 C84A 159.1(9)
C84B C83 C84A C85A 45.0(17)
C82 C83 C84A C85A -64.8(16)
C84B C83 C84A C86A -78.3(15)
C82 C83 C84A C86A 171.9(10)
C84A C83 C84B C85B 65.4(19)
C82 C83 C84B C85B 177.0(17)
C84A C83 C84B C86B -53(2)
C82 C83 C84B C86B 59(3)
N81 C82 C87 O88 160.8(7)
C83 C82 C87 O88 -74.3(8)
N81 C82 C87 N91 -19.6(9)
C83 C82 C87 N91 105.3(8)
O88 C87 N91 C92 2.5(11)
C82 C87 N91 C92 -177.1(6)
C87 N91 C92 C2 168.8(8)
O1 C2 C92 N91 -56.1(11)
C3 C2 C92 N91 63.9(10)
